data_4348871
loop_
_publ_author_name
'Mastropietro, Teresa F.'
'Marino, Nadia'
'Munno, Giovanni De'
'Lloret, Francesc'
'Julve, Miguel'
'Pardo, Emilio'
'Armentano, Donatella'

_publ_section_title
;
 Selective Guest Inclusion in Oxalate-Based Iron(III) Magnetic
 Coordination Polymers.
;
_journal_issue 21
_journal_name_full 'Inorganic chemistry'
_journal_page_first 11160
_journal_page_last 11169
_journal_paper_doi 10.1021/acs.inorgchem.6b01769
_journal_volume 55
_journal_year 2016
_chemical_formula_sum 'C3 H8 Cl3 Fe K N O5'
_chemical_formula_weight 339.40
_space_group_crystal_system monoclinic
_space_group_IT_number 11
_space_group_name_Hall '-P 2yb'
_space_group_name_H-M_alt 'P 1 21/m 1'
_atom_sites_solution_hydrogens mixed
_audit_creation_method SHELXL-2013
_cell_angle_alpha 90
_cell_angle_beta 112.421(7)
_cell_angle_gamma 90
_cell_formula_units_Z 2
_cell_length_a 8.725(2)
_cell_length_b 7.5076(19)
_cell_length_c 9.026(3)
_cell_measurement_reflns_used 7509
_cell_measurement_temperature 294(2)
_cell_measurement_theta_max 31.5
_cell_measurement_theta_min 2.44
_cell_volume 546.5(3)
_computing_cell_refinement 'Bruker APEX'
_computing_data_collection 'Bruker APEX'
_computing_data_reduction 'Bruker SAINT'
_computing_molecular_graphics 'Bruker SHELXTL'
_computing_publication_material 'Bruker SHELXTL'
_computing_structure_refinement 'SHELXL-2013 (Sheldrick, 2013)'
_computing_structure_solution 'SHELXS-2013 (Sheldrick, 2013)'
_diffrn_ambient_temperature 294(2)
_diffrn_measured_fraction_theta_full 1.000
_diffrn_measured_fraction_theta_max 0.930
_diffrn_measurement_device_type 'CCD area detector'
_diffrn_measurement_method 'phi and omega scans'
_diffrn_radiation_type MoK\a
_diffrn_radiation_wavelength 0.71073
_diffrn_reflns_av_R_equivalents 0.0765
_diffrn_reflns_av_unetI/netI 0.0455
_diffrn_reflns_Laue_measured_fraction_full 1.000
_diffrn_reflns_Laue_measured_fraction_max 0.930
_diffrn_reflns_limit_h_max 12
_diffrn_reflns_limit_h_min -13
_diffrn_reflns_limit_k_max 10
_diffrn_reflns_limit_k_min -10
_diffrn_reflns_limit_l_max 13
_diffrn_reflns_limit_l_min -13
_diffrn_reflns_number 10066
_diffrn_reflns_point_group_measured_fraction_full 1.000
_diffrn_reflns_point_group_measured_fraction_max 0.930
_diffrn_reflns_theta_full 25.242
_diffrn_reflns_theta_max 31.974
_diffrn_reflns_theta_min 2.441
_diffrn_source 'fine-focus sealed tube'
_exptl_absorpt_coefficient_mu 2.487
_exptl_absorpt_correction_T_max 0.876
_exptl_absorpt_correction_T_min 0.756
_exptl_absorpt_correction_type multi-scan
_exptl_absorpt_process_details sadabs
_exptl_crystal_colour green
_exptl_crystal_density_diffrn 2.063
_exptl_crystal_description prism
_exptl_crystal_F_000 338
_exptl_crystal_size_max 0.32
_exptl_crystal_size_mid 0.28
_exptl_crystal_size_min 0.24
_refine_diff_density_max 0.684
_refine_diff_density_min -0.740
_refine_diff_density_rms 0.157
_refine_ls_extinction_coef 0.020(4)
_refine_ls_extinction_expression Fc^*^=kFc[1+0.001xFc^2^\l^3^/sin(2\q)]^-1/4^
_refine_ls_extinction_method SHELXL
_refine_ls_goodness_of_fit_ref 1.087
_refine_ls_hydrogen_treatment mixed
_refine_ls_matrix_type full
_refine_ls_number_parameters 77
_refine_ls_number_reflns 1879
_refine_ls_number_restraints 1
_refine_ls_restrained_S_all 1.087
_refine_ls_R_factor_all 0.0413
_refine_ls_R_factor_gt 0.0391
_refine_ls_shift/su_max 0.001
_refine_ls_shift/su_mean 0.000
_refine_ls_structure_factor_coef Fsqd
_refine_ls_weighting_details 'w=1/[\s^2^(Fo^2^)+(0.0593P)^2^+0.1726P] where P=(Fo^2^+2Fc^2^)/3'
_refine_ls_weighting_scheme calc
_refine_ls_wR_factor_gt 0.1021
_refine_ls_wR_factor_ref 0.1038
_reflns_Friedel_coverage 0.000
_reflns_number_gt 1738
_reflns_number_total 1879
_reflns_threshold_expression 'I > 2\s(I)'
_cod_data_source_file ic6b01769_si_003.cif
_cod_data_source_block 2
_cod_original_sg_symbol_H-M 'P 21/m'
_cod_database_code 4348871
_shelx_space_group_comment
;
The symmetry employed for this shelxl refinement is uniquely defined
by the following loop, which should always be used as a source of
symmetry information in preference to the above space-group names.
They are only intended as comments.
;
_shelxl_version_number 2013-4

loop_
_space_group_symop_operation_xyz
'x, y, z'
'-x, y+1/2, -z'
'-x, -y, -z'
'x, -y-1/2, z'

loop_
_atom_site_label
_atom_site_type_symbol
_atom_site_fract_x
_atom_site_fract_y
_atom_site_fract_z
_atom_site_U_iso_or_equiv
_atom_site_adp_type
_atom_site_occupancy
_atom_site_site_symmetry_order
_atom_site_calc_flag
_atom_site_refinement_flags_posn
_atom_site_refinement_flags_adp
_atom_site_refinement_flags_occupancy
Fe1 Fe 0.82462(4) 0.7500 0.28027(3) 0.01744(13) Uani 1 2 d S T P
K1 K 0.56905(7) 0.7500 0.57766(8) 0.03143(17) Uani 1 2 d S T P
Cl1 Cl 0.75063(9) 0.7500 0.00497(7) 0.03735(19) Uani 1 2 d S T P
Cl2 Cl 0.65126(5) 0.98811(6) 0.27623(6) 0.03095(15) Uani 1 1 d . . .
O1W O 0.8934(2) 0.7500 0.5321(2) 0.0243(4) Uani 1 2 d DS T P
O1 O 1.01769(14) 0.92389(15) 0.31926(14) 0.0212(2) Uani 1 1 d . . .
O2 O 1.27975(16) 0.93239(19) 0.33329(18) 0.0319(3) Uani 1 1 d . . .
C1 C 1.15459(19) 0.8530(2) 0.32658(18) 0.0190(3) Uani 1 1 d . . .
C2 C 0.1567(4) 0.7500 0.9524(4) 0.0414(7) Uani 1 2 d S T P
H4 H 0.1254 0.8493 0.8799 0.050 Uiso 0.25 1 calc R U P
H5 H 0.1033 0.7596 1.0274 0.050 Uiso 0.5 2 calc R U P
H6 H 0.1234 0.6411 0.8929 0.050 Uiso 0.25 1 calc R U P
N1 N 0.3355(4) 0.7500 1.0385(3) 0.0569(9) Uani 1 2 d S T P
H1 H 0.3668 0.8525 1.0909 0.068 Uiso 0.25 1 calc R U P
H2 H 0.3850 0.7372 0.9693 0.068 Uiso 0.5 2 calc R U P
H3 H 0.3642 0.6602 1.1082 0.068 Uiso 0.25 1 calc R U P
H1W H 0.951(3) 0.848(4) 0.581(4) 0.060 Uiso 1 1 d D U .

loop_
_atom_site_aniso_label
_atom_site_aniso_U_11
_atom_site_aniso_U_22
_atom_site_aniso_U_33
_atom_site_aniso_U_23
_atom_site_aniso_U_13
_atom_site_aniso_U_12
Fe1 0.01487(19) 0.01509(19) 0.02194(19) 0.000 0.00654(13) 0.000
K1 0.0251(3) 0.0178(3) 0.0505(4) 0.000 0.0134(2) 0.000
Cl1 0.0407(4) 0.0467(4) 0.0219(3) 0.000 0.0089(3) 0.000
Cl2 0.0281(2) 0.0278(2) 0.0394(3) 0.00476(16) 0.01551(19) 0.01174(15)
O1W 0.0346(9) 0.0142(7) 0.0217(7) 0.000 0.0079(7) 0.000
O1 0.0185(5) 0.0135(5) 0.0318(6) -0.0007(4) 0.0097(4) 0.0002(4)
O2 0.0259(6) 0.0242(6) 0.0513(8) -0.0061(6) 0.0211(6) -0.0085(5)
C1 0.0208(7) 0.0158(6) 0.0219(6) -0.0012(5) 0.0100(5) -0.0014(5)
C2 0.0372(15) 0.0479(18) 0.0319(13) 0.000 0.0049(11) 0.000
N1 0.0308(13) 0.105(3) 0.0318(13) 0.000 0.0082(11) 0.000

loop_
_atom_type_symbol
_atom_type_description
_atom_type_scat_dispersion_real
_atom_type_scat_dispersion_imag
_atom_type_scat_source
C C 0.0033 0.0016 'International Tables Vol C Tables 4.2.6.8 and 6.1.1.4'
H H 0.0000 0.0000 'International Tables Vol C Tables 4.2.6.8 and 6.1.1.4'
N N 0.0061 0.0033 'International Tables Vol C Tables 4.2.6.8 and 6.1.1.4'
O O 0.0106 0.0060 'International Tables Vol C Tables 4.2.6.8 and 6.1.1.4'
Cl Cl 0.1484 0.1585 'International Tables Vol C Tables 4.2.6.8 and 6.1.1.4'
K K 0.2009 0.2494 'International Tables Vol C Tables 4.2.6.8 and 6.1.1.4'
Fe Fe 0.3463 0.8444 'International Tables Vol C Tables 4.2.6.8 and 6.1.1.4'

loop_
_geom_angle_atom_site_label_1
_geom_angle_atom_site_label_2
_geom_angle_atom_site_label_3
_geom_angle
_geom_angle_site_symmetry_1
_geom_angle_site_symmetry_3
O1 Fe1 O1 78.99(7) 4_575 .
O1 Fe1 O1W 86.43(5) 4_575 .
O1 Fe1 O1W 86.43(5) . .
O1 Fe1 Cl1 93.36(4) 4_575 .
O1 Fe1 Cl1 93.36(4) . .
O1W Fe1 Cl1 179.73(6) . .
O1 Fe1 Cl2 167.10(4) 4_575 .
O1 Fe1 Cl2 90.01(4) . .
O1W Fe1 Cl2 86.19(4) . .
Cl1 Fe1 Cl2 93.984(19) . .
O1 Fe1 Cl2 90.01(4) 4_575 4_575
O1 Fe1 Cl2 167.10(4) . 4_575
O1W Fe1 Cl2 86.19(4) . 4_575
Cl1 Fe1 Cl2 93.984(19) . 4_575
Cl2 Fe1 Cl2 100.04(3) . 4_575
O2 K1 O2 124.45(7) 3_776 2_746
O2 K1 O2 143.91(5) 3_776 4_475
O2 K1 O2 89.67(4) 2_746 4_475
O2 K1 O2 89.67(4) 3_776 1_455
O2 K1 O2 143.91(5) 2_746 1_455
O2 K1 O2 54.76(6) 4_475 1_455
O2 K1 O1W 70.25(3) 3_776 .
O2 K1 O1W 70.25(3) 2_746 .
O2 K1 O1W 118.30(5) 4_475 .
O2 K1 O1W 118.30(5) 1_455 .
O2 K1 Cl2 133.68(4) 3_776 2_646
O2 K1 Cl2 69.67(4) 2_746 2_646
O2 K1 Cl2 64.55(3) 4_475 2_646
O2 K1 Cl2 96.31(4) 1_455 2_646
O1W K1 Cl2 139.79(2) . 2_646
O2 K1 Cl2 69.67(4) 3_776 3_676
O2 K1 Cl2 133.68(4) 2_746 3_676
O2 K1 Cl2 96.31(4) 4_475 3_676
O2 K1 Cl2 64.55(3) 1_455 3_676
O1W K1 Cl2 139.79(2) . 3_676
Cl2 K1 Cl2 71.84(3) 2_646 3_676
O2 K1 Cl2 117.08(4) 3_776 4_575
O2 K1 Cl2 64.15(4) 2_746 4_575
O2 K1 Cl2 64.06(3) 4_475 4_575
O2 K1 Cl2 91.48(4) 1_455 4_575
O1W K1 Cl2 54.55(3) . 4_575
Cl2 K1 Cl2 108.662(19) 2_646 4_575
Cl2 K1 Cl2 155.62(2) 3_676 4_575
O2 K1 Cl2 64.15(4) 3_776 .
O2 K1 Cl2 117.08(4) 2_746 .
O2 K1 Cl2 91.48(4) 4_475 .
O2 K1 Cl2 64.06(3) 1_455 .
O1W K1 Cl2 54.55(3) . .
Cl2 K1 Cl2 155.62(2) 2_646 .
Cl2 K1 Cl2 108.662(19) 3_676 .
Cl2 K1 Cl2 60.48(3) 4_575 .
O2 K1 Cl1 73.29(4) 3_776 1_556
O2 K1 Cl1 73.29(4) 2_746 1_556
O2 K1 Cl1 134.62(3) 4_475 1_556
O2 K1 Cl1 134.62(3) 1_455 1_556
O1W K1 Cl1 95.44(4) . 1_556
Cl2 K1 Cl1 70.09(2) 2_646 1_556
Cl2 K1 Cl1 70.09(2) 3_676 1_556
Cl2 K1 Cl1 133.82(2) 4_575 1_556
Cl2 K1 Cl1 133.82(2) . 1_556
O2 K1 K1 167.40(4) 3_776 3_666
O2 K1 K1 47.67(4) 2_746 3_666
O2 K1 K1 42.00(3) 4_475 3_666
O2 K1 K1 96.56(4) 1_455 3_666
O1W K1 K1 97.15(2) . 3_666
Cl2 K1 K1 56.621(18) 2_646 3_666
Cl2 K1 K1 122.92(3) 3_676 3_666
Cl2 K1 K1 52.041(17) 4_575 3_666
Cl2 K1 K1 108.89(3) . 3_666
Cl1 K1 K1 109.08(2) 1_556 3_666
O2 K1 K1 47.67(4) 3_776 3_676
O2 K1 K1 167.40(4) 2_746 3_676
O2 K1 K1 96.56(4) 4_475 3_676
O2 K1 K1 42.00(3) 1_455 3_676
O1W K1 K1 97.15(2) . 3_676
Cl2 K1 K1 122.92(3) 2_646 3_676
Cl2 K1 K1 56.621(18) 3_676 3_676
Cl2 K1 K1 108.89(3) 4_575 3_676
Cl2 K1 K1 52.042(17) . 3_676
Cl1 K1 K1 109.08(2) 1_556 3_676
K1 K1 K1 137.52(3) 3_666 3_676
Fe1 Cl1 K1 170.69(3) . 1_554
Fe1 Cl2 K1 155.37(2) . 3_676
Fe1 Cl2 K1 85.49(2) . .
K1 Cl2 K1 71.337(19) 3_676 .
Fe1 O1W K1 104.49(7) . .
C1 O1 Fe1 115.52(10) . .
C1 O2 K1 140.44(12) . 3_776
C1 O2 K1 107.50(11) . 1_655
K1 O2 K1 90.33(4) 3_776 1_655
O2 C1 O1 126.43(15) . .
O2 C1 C1 119.12(10) . 4_575
O1 C1 C1 114.45(9) . 4_575

loop_
_geom_bond_atom_site_label_1
_geom_bond_atom_site_label_2
_geom_bond_distance
_geom_bond_site_symmetry_2
Fe1 O1 2.0527(12) 4_575
Fe1 O1 2.0527(12) .
Fe1 O1W 2.1176(18) .
Fe1 Cl1 2.3168(10) .
Fe1 Cl2 2.3330(6) .
Fe1 Cl2 2.3330(6) 4_575
K1 O2 2.6950(15) 3_776
K1 O2 2.6950(15) 2_746
K1 O2 2.9772(17) 4_475
K1 O2 2.9772(17) 1_455
K1 O1W 3.011(2) .
K1 Cl2 3.3516(9) 2_646
K1 Cl2 3.3516(9) 3_676
K1 Cl2 3.5497(10) 4_575
K1 Cl2 3.5497(10) .
K1 Cl1 3.5671(14) 1_556
K1 K1 4.0273(10) 3_666
K1 K1 4.0273(10) 3_676
Cl1 K1 3.5671(14) 1_554
Cl2 K1 3.3516(9) 3_676
O1 C1 1.2862(19) .
O2 C1 1.225(2) .
O2 K1 2.6950(15) 3_776
O2 K1 2.9772(17) 1_655
C1 C1 1.546(3) 4_575
C2 N1 1.453(4) .
